data_7720489
loop_
_publ_author_name
'Pattnaik, Archana Kumari'
'Behera, Gobinda Chandra'

_publ_section_title
;
 From discrete to polymeric assemblies: exploring supramolecular
 structural diversity in transition metal phosphinates with N-donor
 ligands.
;
_journal_issue 2
_journal_name_full 'Dalton transactions (Cambridge, England : 2003)'
_journal_page_first 694
_journal_page_last 709
_journal_paper_doi 10.1039/d5dt01622c
_journal_volume 55
_journal_year 2026
_chemical_formula_sum 'C36 H34 Co N2 O5 P2'
_chemical_formula_weight 695.52
_space_group_crystal_system triclinic
_space_group_IT_number 2
_space_group_name_Hall '-P 1'
_space_group_name_H-M_alt 'P -1'
_atom_sites_solution_hydrogens mixed
_audit_creation_method SHELXL-2018/3
_audit_update_record
;
2025-09-09 deposited with the CCDC.	2025-12-01 downloaded from the CCDC.
;
_cell_angle_alpha 112.507(4)
_cell_angle_beta 91.947(5)
_cell_angle_gamma 115.772(4)
_cell_formula_units_Z 2
_cell_length_a 11.9816(17)
_cell_length_b 12.7736(17)
_cell_length_c 13.4767(17)
_cell_measurement_reflns_used 8104
_cell_measurement_temperature 293(2)
_cell_measurement_theta_max 26.85
_cell_measurement_theta_min 2.25
_cell_volume 1665.4(4)
_computing_cell_refinement 'Bruker SAINT'
_computing_data_collection 'Bruker APEX2'
_computing_data_reduction 'Bruker SAINT'
_computing_molecular_graphics 'Bruker SHELXTL'
_computing_publication_material 'Bruker SHELXTL'
_computing_structure_refinement 'SHELXL-2018/3 (Sheldrick, 2018)'
_computing_structure_solution 'SHELXT 2014/5 (Sheldrick, 2014)'
_diffrn_ambient_temperature 293(2)
_diffrn_measured_fraction_theta_full 0.999
_diffrn_measured_fraction_theta_max 0.989
_diffrn_measurement_device_type 'Bruker APEX-II CCD'
_diffrn_measurement_method '\f and \w scans'
_diffrn_radiation_type MoK\a
_diffrn_radiation_wavelength 0.71073
_diffrn_reflns_av_R_equivalents 0.0748
_diffrn_reflns_av_unetI/netI 0.0647
_diffrn_reflns_Laue_measured_fraction_full 0.999
_diffrn_reflns_Laue_measured_fraction_max 0.989
_diffrn_reflns_limit_h_max 16
_diffrn_reflns_limit_h_min -16
_diffrn_reflns_limit_k_max 17
_diffrn_reflns_limit_k_min -17
_diffrn_reflns_limit_l_max 17
_diffrn_reflns_limit_l_min -17
_diffrn_reflns_number 34937
_diffrn_reflns_point_group_measured_fraction_full 0.999
_diffrn_reflns_point_group_measured_fraction_max 0.989
_diffrn_reflns_theta_full 25.242
_diffrn_reflns_theta_max 28.432
_diffrn_reflns_theta_min 1.973
_exptl_absorpt_coefficient_mu 0.657
_exptl_absorpt_correction_T_max 0.7457
_exptl_absorpt_correction_T_min 0.5549
_exptl_absorpt_correction_type multi-scan
_exptl_absorpt_process_details
;
 SADABS 2016/2: Krause, L., Herbst-Irmer, R., Sheldrick G.M. & Stalke D.,
 J. Appl. Cryst. 48 (2015) 3-10
;
_exptl_crystal_colour pink
_exptl_crystal_density_diffrn 1.387
_exptl_crystal_description block
_exptl_crystal_F_000 722
_exptl_crystal_size_max 0.32
_exptl_crystal_size_mid 0.23
_exptl_crystal_size_min 0.12
_refine_diff_density_max 0.356
_refine_diff_density_min -0.390
_refine_diff_density_rms 0.063
_refine_ls_extinction_method none
_refine_ls_goodness_of_fit_ref 1.021
_refine_ls_hydrogen_treatment mixed
_refine_ls_matrix_type full
_refine_ls_number_parameters 421
_refine_ls_number_reflns 8282
_refine_ls_number_restraints 0
_refine_ls_restrained_S_all 1.021
_refine_ls_R_factor_all 0.0720
_refine_ls_R_factor_gt 0.0434
_refine_ls_shift/su_max 0.002
_refine_ls_shift/su_mean 0.000
_refine_ls_structure_factor_coef Fsqd
_refine_ls_weighting_details 'w=1/[\s^2^(Fo^2^)+(0.0567P)^2^+0.2229P] where P=(Fo^2^+2Fc^2^)/3'
_refine_ls_weighting_scheme calc
_refine_ls_wR_factor_gt 0.1053
_refine_ls_wR_factor_ref 0.1219
_reflns_Friedel_coverage 0.000
_reflns_number_gt 6087
_reflns_number_total 8282
_reflns_threshold_expression 'I > 2\s(I)'
_cod_data_source_file d5dt01622c2.cif
_cod_data_source_block 100
_cod_database_code 7720489
_shelx_shelxl_version_number 2018/3
_shelx_space_group_comment
;
The symmetry employed for this shelxl refinement is uniquely defined
by the following loop, which should always be used as a source of
symmetry information in preference to the above space-group names.
They are only intended as comments.
;

loop_
_space_group_symop_operation_xyz
'x, y, z'
'-x, -y, -z'

loop_
_atom_site_label
_atom_site_type_symbol
_atom_site_fract_x
_atom_site_fract_y
_atom_site_fract_z
_atom_site_U_iso_or_equiv
_atom_site_adp_type
_atom_site_occupancy
_atom_site_site_symmetry_order
_atom_site_calc_flag
_atom_site_refinement_flags_posn
_atom_site_refinement_flags_adp
_atom_site_refinement_flags_occupancy
_atom_site_disorder_assembly
_atom_site_disorder_group
Co1 Co 0.77123(3) 0.96084(3) 0.43740(2) 0.02402(9) Uani 1 1 d . . . . .
O1 O 1.07339(14) 0.86184(15) 0.46379(13) 0.0328(4) Uani 1 1 d . . . . .
P1 P 0.94186(5) 0.78738(5) 0.38992(5) 0.02640(13) Uani 1 1 d . . . . .
N1 N 0.74289(18) 0.92408(18) 0.57988(15) 0.0298(4) Uani 1 1 d . . . . .
C1 C 0.6370(2) 0.9056(2) 0.6170(2) 0.0376(5) Uani 1 1 d . . . . .
H1 H 0.566227 0.891036 0.571920 0.045 Uiso 1 1 calc R U . . .
N2 N 0.79969(18) 0.99888(19) 1.29529(15) 0.0331(4) Uani 1 1 d . . . . .
P2 P 0.46905(6) 0.76197(6) 0.28912(5) 0.03112(14) Uani 1 1 d . . . . .
O2 O 0.86729(14) 0.85613(15) 0.39717(13) 0.0335(4) Uani 1 1 d . . . . .
C2 C 0.6285(3) 0.9073(3) 0.7184(2) 0.0452(6) Uani 1 1 d . . . . .
H2 H 0.553124 0.895151 0.741055 0.054 Uiso 1 1 calc R U . . .
C3 C 0.7299(3) 0.9269(3) 0.7871(2) 0.0452(7) Uani 1 1 d . . . . .
O3 O 0.66233(17) 1.06535(18) 0.46946(15) 0.0358(4) Uani 1 1 d . . . . .
H3A H 0.653(3) 1.100(3) 0.533(3) 0.054 Uiso 1 1 d . U . . .
H3B H 0.587(3) 1.010(3) 0.426(2) 0.054 Uiso 1 1 d . U . . .
C4 C 0.8374(3) 0.9396(2) 0.7466(2) 0.0441(6) Uani 1 1 d . . . . .
H4 H 0.907341 0.949128 0.788571 0.053 Uiso 1 1 calc R U . . .
O4 O 0.59951(14) 0.79235(15) 0.33966(13) 0.0367(4) Uani 1 1 d . . . . .
C5 C 0.8407(2) 0.9383(2) 0.64461(19) 0.0345(5) Uani 1 1 d . . . . .
H5 H 0.914148 0.947731 0.619263 0.041 Uiso 1 1 calc R U . . .
O5 O 0.42548(15) 0.85867(16) 0.34435(13) 0.0392(4) Uani 1 1 d . . . . .
C6 C 0.7237(3) 0.9308(4) 0.9001(2) 0.0706(10) Uani 1 1 d . . . . .
H6A H 0.646137 0.932717 0.916255 0.085 Uiso 1 1 calc R U . . .
H6AB H 0.716243 0.850708 0.896585 0.085 Uiso 1 1 calc R U . . .
C7 C 0.8316(3) 1.0396(3) 0.9933(2) 0.0721(11) Uani 1 1 d . . . . .
H7A H 0.834173 1.119989 1.003266 0.087 Uiso 1 1 calc R U . . .
H7AB H 0.910677 1.043494 0.975546 0.087 Uiso 1 1 calc R U . . .
C8 C 0.8227(3) 1.0276(3) 1.1008(2) 0.0494(7) Uani 1 1 d . . . . .
C9 C 0.8167(3) 1.1179(3) 1.1928(2) 0.0669(10) Uani 1 1 d . . . . .
H9 H 0.820357 1.191642 1.191676 0.080 Uiso 1 1 calc R U . . .
C10 C 0.8051(3) 1.1005(3) 1.2874(2) 0.0557(8) Uani 1 1 d . . . . .
H10 H 0.800989 1.163736 1.348802 0.067 Uiso 1 1 calc R U . . .
C11 C 0.8076(3) 0.9123(3) 1.2065(2) 0.0487(7) Uani 1 1 d . . . . .
H11 H 0.804974 0.839933 1.209985 0.058 Uiso 1 1 calc R U . . .
C12 C 0.8195(3) 0.9233(3) 1.1092(2) 0.0549(8) Uani 1 1 d . . . . .
H12 H 0.825313 0.859842 1.049425 0.066 Uiso 1 1 calc R U . . .
C13 C 0.3558(2) 0.6076(2) 0.28118(19) 0.0358(5) Uani 1 1 d . . . . .
C14 C 0.3942(3) 0.5211(3) 0.2827(2) 0.0507(7) Uani 1 1 d . . . . .
H14 H 0.479318 0.541857 0.286284 0.061 Uiso 1 1 calc R U . . .
C15 C 0.3084(3) 0.4043(3) 0.2789(3) 0.0678(9) Uani 1 1 d . . . . .
H15 H 0.335867 0.346997 0.280578 0.081 Uiso 1 1 calc R U . . .
C16 C 0.1831(3) 0.3723(3) 0.2728(3) 0.0710(10) Uani 1 1 d . . . . .
H16 H 0.125121 0.293115 0.270019 0.085 Uiso 1 1 calc R U . . .
C17 C 0.1429(3) 0.4561(3) 0.2706(3) 0.0662(9) Uani 1 1 d . . . . .
H17 H 0.057381 0.434224 0.266273 0.079 Uiso 1 1 calc R U . . .
C18 C 0.2286(2) 0.5731(3) 0.2750(2) 0.0507(7) Uani 1 1 d . . . . .
H18 H 0.200452 0.629983 0.273660 0.061 Uiso 1 1 calc R U . . .
C19 C 0.4607(2) 0.7377(2) 0.14678(19) 0.0354(5) Uani 1 1 d . . . . .
C20 C 0.5083(3) 0.6647(3) 0.0770(3) 0.0664(9) Uani 1 1 d . . . . .
H20 H 0.547679 0.629105 0.104116 0.080 Uiso 1 1 calc R U . . .
C21 C 0.4986(4) 0.6434(4) -0.0320(3) 0.0827(12) Uani 1 1 d . . . . .
H21 H 0.532010 0.594624 -0.077535 0.099 Uiso 1 1 calc R U . . .
C22 C 0.4403(4) 0.6936(4) -0.0726(3) 0.0782(11) Uani 1 1 d . . . . .
H22 H 0.430769 0.676811 -0.146802 0.094 Uiso 1 1 calc R U . . .
C23 C 0.3968(4) 0.7671(4) -0.0063(3) 0.0880(12) Uani 1 1 d . . . . .
H23 H 0.358602 0.803042 -0.034120 0.106 Uiso 1 1 calc R U . . .
C24 C 0.4078(3) 0.7910(3) 0.1050(3) 0.0639(9) Uani 1 1 d . . . . .
H24 H 0.378364 0.844046 0.150585 0.077 Uiso 1 1 calc R U . . .
C25 C 0.8506(2) 0.6457(2) 0.4109(2) 0.0354(5) Uani 1 1 d . . . . .
C26 C 0.9047(3) 0.5725(3) 0.4173(3) 0.0560(8) Uani 1 1 d . . . . .
H26 H 0.990135 0.600255 0.416002 0.067 Uiso 1 1 calc R U . . .
C27 C 0.8355(3) 0.4597(3) 0.4256(3) 0.0714(10) Uani 1 1 d . . . . .
H27 H 0.873616 0.411046 0.429095 0.086 Uiso 1 1 calc R U . . .
C28 C 0.7100(3) 0.4183(3) 0.4287(3) 0.0711(10) Uani 1 1 d . . . . .
H28 H 0.662569 0.341469 0.434150 0.085 Uiso 1 1 calc R U . . .
C29 C 0.6549(3) 0.4904(3) 0.4238(3) 0.0688(9) Uani 1 1 d . . . . .
H29 H 0.569777 0.462819 0.426522 0.083 Uiso 1 1 calc R U . . .
C30 C 0.7245(3) 0.6039(3) 0.4147(2) 0.0502(7) Uani 1 1 d . . . . .
H30 H 0.686143 0.652382 0.411178 0.060 Uiso 1 1 calc R U . . .
C31 C 0.9514(2) 0.7192(2) 0.24738(18) 0.0317(5) Uani 1 1 d . . . . .
C32 C 0.8396(3) 0.6404(3) 0.1628(2) 0.0510(7) Uani 1 1 d . . . . .
H32 H 0.760962 0.619876 0.180938 0.061 Uiso 1 1 calc R U . . .
C33 C 0.8435(4) 0.5926(3) 0.0536(3) 0.0718(10) Uani 1 1 d . . . . .
H33 H 0.768319 0.540847 -0.001893 0.086 Uiso 1 1 calc R U . . .
C34 C 0.9587(4) 0.6218(3) 0.0273(3) 0.0748(11) Uani 1 1 d . . . . .
H34 H 0.962276 0.590739 -0.046555 0.090 Uiso 1 1 calc R U . . .
C35 C 1.0697(4) 0.6970(3) 0.1094(3) 0.0663(9) Uani 1 1 d . . . . .
H35 H 1.147785 0.714927 0.090661 0.080 Uiso 1 1 calc R U . . .
C36 C 1.0663(3) 0.7459(3) 0.2192(2) 0.0431(6) Uani 1 1 d . . . . .
H36 H 1.141854 0.796984 0.274173 0.052 Uiso 1 1 calc R U . . .

loop_
_atom_site_aniso_label
_atom_site_aniso_U_11
_atom_site_aniso_U_22
_atom_site_aniso_U_33
_atom_site_aniso_U_23
_atom_site_aniso_U_13
_atom_site_aniso_U_12
Co1 0.02752(16) 0.03193(17) 0.01799(16) 0.01426(13) 0.00788(11) 0.01583(13)
O1 0.0311(8) 0.0332(8) 0.0297(9) 0.0127(7) 0.0021(7) 0.0133(7)
P1 0.0295(3) 0.0287(3) 0.0233(3) 0.0117(2) 0.0069(2) 0.0158(2)
N1 0.0383(11) 0.0352(10) 0.0219(9) 0.0168(8) 0.0098(8) 0.0189(9)
C1 0.0393(13) 0.0493(14) 0.0296(13) 0.0222(11) 0.0132(10) 0.0215(12)
N2 0.0376(11) 0.0428(11) 0.0227(10) 0.0194(9) 0.0098(8) 0.0183(9)
P2 0.0300(3) 0.0365(3) 0.0244(3) 0.0108(3) 0.0068(2) 0.0163(3)
O2 0.0382(9) 0.0404(9) 0.0330(9) 0.0180(8) 0.0134(7) 0.0262(8)
C2 0.0443(15) 0.0581(17) 0.0353(14) 0.0282(13) 0.0194(12) 0.0193(13)
C3 0.0531(16) 0.0500(15) 0.0279(13) 0.0270(12) 0.0128(12) 0.0125(13)
O3 0.0358(9) 0.0444(10) 0.0290(9) 0.0141(8) 0.0105(7) 0.0225(8)
C4 0.0520(16) 0.0515(15) 0.0311(13) 0.0259(12) 0.0025(12) 0.0211(13)
O4 0.0313(9) 0.0390(9) 0.0338(9) 0.0125(8) 0.0041(7) 0.0155(7)
C5 0.0397(13) 0.0429(13) 0.0269(12) 0.0200(11) 0.0103(10) 0.0206(11)
O5 0.0402(9) 0.0442(10) 0.0323(9) 0.0115(8) 0.0114(7) 0.0241(8)
C6 0.072(2) 0.091(2) 0.0340(16) 0.0431(17) 0.0136(15) 0.0142(19)
C7 0.087(2) 0.079(2) 0.0341(16) 0.0390(17) 0.0127(16) 0.0143(19)
C8 0.0532(17) 0.0585(17) 0.0284(14) 0.0274(13) 0.0092(12) 0.0134(14)
C9 0.113(3) 0.0448(16) 0.0393(17) 0.0295(14) 0.0169(17) 0.0262(18)
C10 0.097(2) 0.0434(15) 0.0314(14) 0.0231(13) 0.0206(15) 0.0325(16)
C11 0.074(2) 0.0684(18) 0.0308(14) 0.0298(14) 0.0214(13) 0.0498(16)
C12 0.078(2) 0.081(2) 0.0278(14) 0.0292(15) 0.0241(14) 0.0513(18)
C13 0.0350(13) 0.0427(13) 0.0275(12) 0.0154(11) 0.0074(10) 0.0173(11)
C14 0.0481(16) 0.0491(16) 0.0565(18) 0.0248(14) 0.0112(14) 0.0239(13)
C15 0.076(2) 0.0529(19) 0.084(3) 0.0360(18) 0.021(2) 0.0339(18)
C16 0.063(2) 0.056(2) 0.084(3) 0.0394(19) 0.0184(19) 0.0130(17)
C17 0.0392(16) 0.070(2) 0.082(2) 0.0394(19) 0.0182(16) 0.0156(15)
C18 0.0366(14) 0.0540(17) 0.0625(19) 0.0307(15) 0.0118(13) 0.0185(13)
C19 0.0288(12) 0.0398(13) 0.0285(12) 0.0125(11) 0.0053(10) 0.0114(10)
C20 0.092(3) 0.078(2) 0.0488(19) 0.0279(17) 0.0324(18) 0.056(2)
C21 0.108(3) 0.082(3) 0.045(2) 0.0169(19) 0.040(2) 0.043(2)
C22 0.077(3) 0.091(3) 0.0376(18) 0.0298(19) 0.0139(17) 0.016(2)
C23 0.112(3) 0.123(3) 0.063(2) 0.059(3) 0.021(2) 0.069(3)
C24 0.083(2) 0.089(2) 0.0486(18) 0.0398(18) 0.0265(17) 0.057(2)
C25 0.0380(13) 0.0334(12) 0.0356(13) 0.0179(11) 0.0081(10) 0.0155(10)
C26 0.0534(17) 0.0489(16) 0.080(2) 0.0391(16) 0.0189(16) 0.0272(14)
C27 0.080(2) 0.0496(18) 0.095(3) 0.0452(19) 0.014(2) 0.0292(18)
C28 0.074(2) 0.0492(18) 0.077(2) 0.0419(18) 0.0106(19) 0.0077(17)
C29 0.0471(18) 0.069(2) 0.083(2) 0.047(2) 0.0183(17) 0.0100(16)
C30 0.0401(15) 0.0522(16) 0.0567(18) 0.0279(14) 0.0120(13) 0.0179(13)
C31 0.0400(13) 0.0292(11) 0.0269(12) 0.0103(10) 0.0080(10) 0.0193(10)
C32 0.0545(17) 0.0477(16) 0.0332(15) 0.0045(12) 0.0016(13) 0.0226(14)
C33 0.093(3) 0.064(2) 0.0345(17) 0.0036(15) -0.0036(17) 0.036(2)
C34 0.125(3) 0.069(2) 0.0295(16) 0.0149(16) 0.025(2) 0.052(2)
C35 0.083(2) 0.069(2) 0.057(2) 0.0289(18) 0.0462(19) 0.0425(19)
C36 0.0500(15) 0.0439(14) 0.0371(14) 0.0151(12) 0.0170(12) 0.0260(13)

loop_
_atom_type_symbol
_atom_type_description
_atom_type_scat_dispersion_real
_atom_type_scat_dispersion_imag
_atom_type_scat_source
C C 0.0033 0.0016 'International Tables Vol C Tables 4.2.6.8 and 6.1.1.4'
H H 0.0000 0.0000 'International Tables Vol C Tables 4.2.6.8 and 6.1.1.4'
Co Co 0.3494 0.9721 'International Tables Vol C Tables 4.2.6.8 and 6.1.1.4'
N N 0.0061 0.0033 'International Tables Vol C Tables 4.2.6.8 and 6.1.1.4'
O O 0.0106 0.0060 'International Tables Vol C Tables 4.2.6.8 and 6.1.1.4'
P P 0.1023 0.0942 'International Tables Vol C Tables 4.2.6.8 and 6.1.1.4'

loop_
_geom_angle_atom_site_label_1
_geom_angle_atom_site_label_2
_geom_angle_atom_site_label_3
_geom_angle
_geom_angle_site_symmetry_1
_geom_angle_site_symmetry_3
_geom_angle_publ_flag
O1 Co1 O2 97.14(6) 2_776 . ?
O1 Co1 O4 172.81(6) 2_776 . ?
O2 Co1 O4 90.03(6) . . ?
O1 Co1 N1 89.43(7) 2_776 . ?
O2 Co1 N1 89.51(7) . . ?
O4 Co1 N1 91.19(7) . . ?
O1 Co1 N2 90.33(7) 2_776 1_554 ?
O2 Co1 N2 90.81(7) . 1_554 ?
O4 Co1 N2 89.02(7) . 1_554 ?
N1 Co1 N2 179.63(7) . 1_554 ?
O1 Co1 O3 85.53(7) 2_776 . ?
O2 Co1 O3 176.44(6) . . ?
O4 Co1 O3 87.29(7) . . ?
N1 Co1 O3 92.89(7) . . ?
N2 Co1 O3 86.80(7) 1_554 . ?
P1 O1 Co1 147.94(10) . 2_776 ?
O2 P1 O1 118.28(9) . . ?
O2 P1 C25 109.36(10) . . ?
O1 P1 C25 108.64(10) . . ?
O2 P1 C31 107.67(10) . . ?
O1 P1 C31 108.95(10) . . ?
C25 P1 C31 102.83(11) . . ?
C1 N1 C5 116.9(2) . . ?
C1 N1 Co1 122.89(15) . . ?
C5 N1 Co1 119.45(16) . . ?
N1 C1 C2 122.8(2) . . ?
N1 C1 H1 118.6 . . ?
C2 C1 H1 118.6 . . ?
C10 N2 C11 116.3(2) . . ?
C10 N2 Co1 125.04(17) . 1_556 ?
C11 N2 Co1 118.57(17) . 1_556 ?
O5 P2 O4 117.62(10) . . ?
O5 P2 C13 109.09(11) . . ?
O4 P2 C13 107.72(10) . . ?
O5 P2 C19 107.41(11) . . ?
O4 P2 C19 108.96(10) . . ?
C13 P2 C19 105.37(11) . . ?
P1 O2 Co1 169.62(10) . . ?
C1 C2 C3 120.6(2) . . ?
C1 C2 H2 119.7 . . ?
C3 C2 H2 119.7 . . ?
C2 C3 C4 116.6(2) . . ?
C2 C3 C6 121.7(3) . . ?
C4 C3 C6 121.6(3) . . ?
Co1 O3 H3A 122(2) . . ?
Co1 O3 H3B 105.5(19) . . ?
H3A O3 H3B 108(3) . . ?
C5 C4 C3 120.0(2) . . ?
C5 C4 H4 120.0 . . ?
C3 C4 H4 120.0 . . ?
P2 O4 Co1 135.98(10) . . ?
N1 C5 C4 122.8(2) . . ?
N1 C5 H5 118.6 . . ?
C4 C5 H5 118.6 . . ?
C7 C6 C3 116.9(3) . . ?
C7 C6 H6A 108.1 . . ?
C3 C6 H6A 108.1 . . ?
C7 C6 H6AB 108.1 . . ?
C3 C6 H6AB 108.1 . . ?
H6A C6 H6AB 107.3 . . ?
C6 C7 C8 112.8(3) . . ?
C6 C7 H7A 109.0 . . ?
C8 C7 H7A 109.0 . . ?
C6 C7 H7AB 109.0 . . ?
C8 C7 H7AB 109.0 . . ?
H7A C7 H7AB 107.8 . . ?
C9 C8 C12 116.6(2) . . ?
C9 C8 C7 122.7(3) . . ?
C12 C8 C7 120.7(3) . . ?
C8 C9 C10 120.4(3) . . ?
C8 C9 H9 119.8 . . ?
C10 C9 H9 119.8 . . ?
N2 C10 C9 123.2(3) . . ?
N2 C10 H10 118.4 . . ?
C9 C10 H10 118.4 . . ?
N2 C11 C12 123.6(3) . . ?
N2 C11 H11 118.2 . . ?
C12 C11 H11 118.2 . . ?
C8 C12 C11 119.8(3) . . ?
C8 C12 H12 120.1 . . ?
C11 C12 H12 120.1 . . ?
C14 C13 C18 117.9(2) . . ?
C14 C13 P2 120.8(2) . . ?
C18 C13 P2 121.3(2) . . ?
C15 C14 C13 120.9(3) . . ?
C15 C14 H14 119.5 . . ?
C13 C14 H14 119.5 . . ?
C16 C15 C14 120.1(3) . . ?
C16 C15 H15 120.0 . . ?
C14 C15 H15 120.0 . . ?
C17 C16 C15 120.0(3) . . ?
C17 C16 H16 120.0 . . ?
C15 C16 H16 120.0 . . ?
C16 C17 C18 119.9(3) . . ?
C16 C17 H17 120.0 . . ?
C18 C17 H17 120.0 . . ?
C17 C18 C13 121.1(3) . . ?
C17 C18 H18 119.4 . . ?
C13 C18 H18 119.4 . . ?
C24 C19 C20 117.4(3) . . ?
C24 C19 P2 121.1(2) . . ?
C20 C19 P2 121.5(2) . . ?
C21 C20 C19 121.4(3) . . ?
C21 C20 H20 119.3 . . ?
C19 C20 H20 119.3 . . ?
C22 C21 C20 119.8(4) . . ?
C22 C21 H21 120.1 . . ?
C20 C21 H21 120.1 . . ?
C23 C22 C21 119.9(3) . . ?
C23 C22 H22 120.1 . . ?
C21 C22 H22 120.1 . . ?
C22 C23 C24 120.8(4) . . ?
C22 C23 H23 119.6 . . ?
C24 C23 H23 119.6 . . ?
C19 C24 C23 120.6(3) . . ?
C19 C24 H24 119.7 . . ?
C23 C24 H24 119.7 . . ?
C26 C25 C30 118.4(2) . . ?
C26 C25 P1 119.9(2) . . ?
C30 C25 P1 121.60(19) . . ?
C27 C26 C25 121.3(3) . . ?
C27 C26 H26 119.3 . . ?
C25 C26 H26 119.3 . . ?
C26 C27 C28 119.9(3) . . ?
C26 C27 H27 120.0 . . ?
C28 C27 H27 120.0 . . ?
C29 C28 C27 119.7(3) . . ?
C29 C28 H28 120.2 . . ?
C27 C28 H28 120.2 . . ?
C28 C29 C30 120.4(3) . . ?
C28 C29 H29 119.8 . . ?
C30 C29 H29 119.8 . . ?
C25 C30 C29 120.2(3) . . ?
C25 C30 H30 119.9 . . ?
C29 C30 H30 119.9 . . ?
C36 C31 C32 118.5(2) . . ?
C36 C31 P1 121.78(18) . . ?
C32 C31 P1 119.7(2) . . ?
C33 C32 C31 121.3(3) . . ?
C33 C32 H32 119.4 . . ?
C31 C32 H32 119.4 . . ?
C34 C33 C32 119.3(3) . . ?
C34 C33 H33 120.4 . . ?
C32 C33 H33 120.4 . . ?
C33 C34 C35 120.3(3) . . ?
C33 C34 H34 119.8 . . ?
C35 C34 H34 119.8 . . ?
C34 C35 C36 120.6(3) . . ?
C34 C35 H35 119.7 . . ?
C36 C35 H35 119.7 . . ?
C31 C36 C35 120.0(3) . . ?
C31 C36 H36 120.0 . . ?
C35 C36 H36 120.0 . . ?

loop_
_geom_bond_atom_site_label_1
_geom_bond_atom_site_label_2
_geom_bond_distance
_geom_bond_site_symmetry_2
_geom_bond_publ_flag
Co1 O1 2.0554(15) 2_776 ?
Co1 O2 2.0576(15) . ?
Co1 O4 2.0965(16) . ?
Co1 N1 2.1491(18) . ?
Co1 N2 2.1525(19) 1_554 ?
Co1 O3 2.1869(17) . ?
O1 P1 1.4981(15) . ?
P1 O2 1.4837(15) . ?
P1 C25 1.801(2) . ?
P1 C31 1.811(2) . ?
N1 C1 1.337(3) . ?
N1 C5 1.339(3) . ?
C1 C2 1.366(3) . ?
C1 H1 0.9300 . ?
N2 C10 1.317(3) . ?
N2 C11 1.323(3) . ?
P2 O5 1.4951(17) . ?
P2 O4 1.5019(16) . ?
P2 C13 1.801(3) . ?
P2 C19 1.814(2) . ?
C2 C3 1.371(4) . ?
C2 H2 0.9300 . ?
C3 C4 1.384(4) . ?
C3 C6 1.509(3) . ?
O3 H3A 0.83(3) . ?
O3 H3B 0.86(3) . ?
C4 C5 1.370(3) . ?
C4 H4 0.9300 . ?
C5 H5 0.9300 . ?
C6 C7 1.474(4) . ?
C6 H6A 0.9700 . ?
C6 H6AB 0.9700 . ?
C7 C8 1.516(4) . ?
C7 H7A 0.9700 . ?
C7 H7AB 0.9700 . ?
C8 C9 1.362(4) . ?
C8 C12 1.364(4) . ?
C9 C10 1.377(4) . ?
C9 H9 0.9300 . ?
C10 H10 0.9300 . ?
C11 C12 1.377(4) . ?
C11 H11 0.9300 . ?
C12 H12 0.9300 . ?
C13 C14 1.376(3) . ?
C13 C18 1.379(3) . ?
C14 C15 1.375(4) . ?
C14 H14 0.9300 . ?
C15 C16 1.364(5) . ?
C15 H15 0.9300 . ?
C16 C17 1.361(5) . ?
C16 H16 0.9300 . ?
C17 C18 1.373(4) . ?
C17 H17 0.9300 . ?
C18 H18 0.9300 . ?
C19 C24 1.352(4) . ?
C19 C20 1.381(4) . ?
C20 C21 1.379(5) . ?
C20 H20 0.9300 . ?
C21 C22 1.353(5) . ?
C21 H21 0.9300 . ?
C22 C23 1.329(5) . ?
C22 H22 0.9300 . ?
C23 C24 1.400(5) . ?
C23 H23 0.9300 . ?
C24 H24 0.9300 . ?
C25 C26 1.374(3) . ?
C25 C30 1.377(3) . ?
C26 C27 1.366(4) . ?
C26 H26 0.9300 . ?
C27 C28 1.368(5) . ?
C27 H27 0.9300 . ?
C28 C29 1.365(5) . ?
C28 H28 0.9300 . ?
C29 C30 1.380(4) . ?
C29 H29 0.9300 . ?
C30 H30 0.9300 . ?
C31 C36 1.372(3) . ?
C31 C32 1.397(3) . ?
C32 C33 1.373(4) . ?
C32 H32 0.9300 . ?
C33 C34 1.363(5) . ?
C33 H33 0.9300 . ?
C34 C35 1.375(5) . ?
C34 H34 0.9300 . ?
C35 C36 1.379(4) . ?
C35 H35 0.9300 . ?
C36 H36 0.9300 . ?
